data_7208821
loop_
_publ_author_name
'Daly, Carla A.'
'Eccles, Kevin S.'
'Bateman, Lorraine M.'
"O' Boyle, Noel M."
'Lawrence, Simon E.'
'Maguire, Anita R.'

_publ_section_title
;
 Investigating the influence of the sulfur oxidation state on solid state
 conformation
;
_journal_issue 23
_journal_name_full CrystEngComm
_journal_page_first 7848
_journal_paper_doi 10.1039/c2ce26298c
_journal_volume 14
_journal_year 2012
_chemical_formula_moiety 'C22 H18 N2 O S'
_chemical_formula_sum 'C22 H18 N2 O S'
_chemical_formula_weight 358.44
_space_group_crystal_system orthorhombic
_space_group_IT_number 33
_space_group_name_Hall 'P 2c -2n'
_space_group_name_H-M_alt 'P n a 21'
_symmetry_space_group_name_Hall 'P 2c -2n'
_symmetry_space_group_name_H-M 'P n a 21'
_atom_sites_solution_hydrogens geom
_atom_sites_solution_primary direct
_atom_sites_solution_secondary difmap
_cell_angle_alpha 90
_cell_angle_beta 90
_cell_angle_gamma 90
_cell_formula_units_Z 4
_cell_length_a 18.140(3)
_cell_length_b 5.0400(9)
_cell_length_c 19.369(3)
_cell_measurement_reflns_used 3183
_cell_measurement_temperature 300.(2)
_cell_measurement_theta_max 24.7334
_cell_measurement_theta_min 2.4796
_cell_volume 1770.8(5)
_computing_cell_refinement 'SAINT V7.68A (Bruker AXS, 2009)'
_computing_data_collection 'Bruker Instrument Service v2009, 3, 0, 0'
_computing_data_reduction 'SAINT V7.68A (Bruker AXS, 2009)'
_computing_molecular_graphics 'Mercury 3.0 (Macrae et al, 2008)'
_computing_structure_refinement 'SHELXL-97 (Sheldrick, 2008)'
_computing_structure_solution 'SHELXS-97 (Sheldrick, 2008)'
_diffrn_ambient_temperature 300(2)
_diffrn_detector_area_resol_mean 8.3330
_diffrn_measured_fraction_theta_full 0.993
_diffrn_measured_fraction_theta_max 0.993
_diffrn_measurement_device_type 'Bruker SMART X2S'
_diffrn_measurement_method '\w scans'
_diffrn_radiation_monochromator 'doubly curved silicon crystal'
_diffrn_radiation_source 'micro-focus sealed tube'
_diffrn_radiation_type MoK\a
_diffrn_radiation_wavelength 0.71073
_diffrn_reflns_av_R_equivalents 0.0631
_diffrn_reflns_av_sigmaI/netI 0.0567
_diffrn_reflns_limit_h_max 21
_diffrn_reflns_limit_h_min -21
_diffrn_reflns_limit_k_max 6
_diffrn_reflns_limit_k_min -6
_diffrn_reflns_limit_l_max 22
_diffrn_reflns_limit_l_min -21
_diffrn_reflns_number 13743
_diffrn_reflns_theta_full 25.10
_diffrn_reflns_theta_max 25.10
_diffrn_reflns_theta_min 2.10
_exptl_absorpt_coefficient_mu 0.196
_exptl_absorpt_correction_T_max 0.98
_exptl_absorpt_correction_T_min 0.76
_exptl_absorpt_correction_type multi-scan
_exptl_absorpt_process_details 'SADABS V2008/1 (Bruker AXS)'
_exptl_crystal_colour 'clear colourless'
_exptl_crystal_density_diffrn 1.344
_exptl_crystal_density_method 'not measured'
_exptl_crystal_description Lath
_exptl_crystal_F_000 752
_exptl_crystal_size_max 0.420
_exptl_crystal_size_mid 0.140
_exptl_crystal_size_min 0.080
_refine_diff_density_max 0.377
_refine_diff_density_min -0.404
_refine_ls_abs_structure_details 'Flack H D (1983), Acta Cryst. A39, 876-881'
_refine_ls_abs_structure_Flack 0.05(14)
_refine_ls_extinction_method none
_refine_ls_goodness_of_fit_ref 1.136
_refine_ls_hydrogen_treatment mixed
_refine_ls_matrix_type full
_refine_ls_number_parameters 240
_refine_ls_number_reflns 3012
_refine_ls_number_restraints 1
_refine_ls_restrained_S_all 1.136
_refine_ls_R_factor_all 0.0757
_refine_ls_R_factor_gt 0.0548
_refine_ls_shift/su_max 0.000
_refine_ls_shift/su_mean 0.000
_refine_ls_structure_factor_coef Fsqd
_refine_ls_weighting_details 'calc w=1/[\s^2^(Fo^2^)+(0.0972P)^2^+0.0000P] where P=(Fo^2^+2Fc^2^)/3'
_refine_ls_weighting_scheme calc
_refine_ls_wR_factor_gt 0.1413
_refine_ls_wR_factor_ref 0.1638
_reflns_number_gt 2448
_reflns_number_total 3012
_reflns_threshold_expression >2sigma(I)
_cod_data_source_file c2ce26298c.txt
_cod_data_source_block compound_2
_cod_database_code 7208821

loop_
_space_group_symop_operation_xyz
'x, y, z'
'-x, -y, z+1/2'
'-x+1/2, y+1/2, z+1/2'
'x+1/2, -y+1/2, z'

loop_
_atom_site_type_symbol
_atom_site_label
_atom_site_fract_x
_atom_site_fract_y
_atom_site_fract_z
_atom_site_U_iso_or_equiv
_atom_site_adp_type
_atom_site_calc_flag
_atom_site_refinement_flags
_atom_site_occupancy
C C1 0.8091(2) 0.2264(8) 1.0028(2) 0.0354(9) Uani d . 1
C C2 0.8674(2) 0.0655(8) 0.9786(2) 0.0350(10) Uani d . 1
C C6 0.7840(3) 0.1919(9) 1.0701(2) 0.0467(12) Uani d . 1
H H6 0.7456 0.2968 1.0864 0.056 Uiso calc R 1
C C5 0.8154(3) 0.0031(11) 1.1130(3) 0.0545(13) Uani d . 1
H H5 0.7982 -0.0176 1.1579 0.065 Uiso calc R 1
C C4 0.8712(3) -0.1513(10) 1.0895(3) 0.0537(13) Uani d . 1
H H4 0.8919 -0.2784 1.1184 0.064 Uiso calc R 1
C C3 0.8975(3) -0.1219(9) 1.0231(3) 0.0442(11) Uani d . 1
H H3 0.936 -0.2289 1.0079 0.053 Uiso calc R 1
C C7 0.7750(2) 0.4189(8) 0.9577(2) 0.0365(10) Uani d . 1
C C8 0.7452(2) 0.5775(8) 0.9222(2) 0.0350(9) Uani d . 1
C C9 0.7108(2) 0.7639(7) 0.8766(2) 0.0304(8) Uani d . 1
C C10 0.6526(2) 0.9287(7) 0.8992(2) 0.0314(8) Uani d . 1
C C11 0.6212(2) 1.1126(8) 0.8547(2) 0.0380(10) Uani d . 1
H H11 0.5825 1.2191 0.8696 0.046 Uiso calc R 1
C C12 0.6480(3) 1.1367(9) 0.7878(2) 0.0430(11) Uani d . 1
H H12 0.6282 1.2638 0.7583 0.052 Uiso calc R 1
C C13 0.7045(3) 0.9711(9) 0.7646(2) 0.0428(11) Uani d . 1
H H13 0.7209 0.9862 0.7193 0.051 Uiso calc R 1
C C14 0.7362(2) 0.7856(9) 0.8076(2) 0.0380(10) Uani d . 1
C C17 0.6004(2) 1.0894(8) 1.0092(2) 0.0356(10) Uani d . 1
C C19 0.5808(2) 1.0053(8) 1.0818(2) 0.0348(9) Uani d . 1
C C20 0.5264(3) 1.1497(9) 1.1153(3) 0.0449(11) Uani d . 1
H H20 0.5026 1.2873 1.0923 0.054 Uiso calc R 1
C C21 0.5073(3) 1.0905(10) 1.1826(3) 0.0520(13) Uani d . 1
H H21 0.4704 1.1874 1.2044 0.062 Uiso calc R 1
C C22 0.5420(3) 0.8912(10) 1.2176(3) 0.0532(12) Uani d . 1
H H22 0.5296 0.8534 1.2631 0.064 Uiso calc R 1
C C23 0.5954(3) 0.7483(12) 1.1846(3) 0.0540(13) Uani d . 1
H H23 0.6187 0.6113 1.2082 0.065 Uiso calc R 1
C C24 0.6159(3) 0.8005(10) 1.1172(2) 0.0466(11) Uani d . 1
H H24 0.6525 0.7007 1.0959 0.056 Uiso calc R 1
C C26 0.9637(3) -0.1354(9) 0.8794(3) 0.0543(13) Uani d . 1
H H26A 1.0053 -0.1045 0.909 0.081 Uiso calc R 1
H H26B 0.9795 -0.1324 0.8321 0.081 Uiso calc R 1
H H26C 0.9426 -0.3054 0.8898 0.081 Uiso calc R 1
H H16 0.629(2) 0.713(10) 0.975(2) 0.038(12) Uiso d . 1
N N16 0.62785(19) 0.8959(7) 0.96752(18) 0.0355(8) Uani d . 1
N N15 0.7930(2) 0.6241(9) 0.7856(2) 0.0557(11) Uani d . 1
H H15B 0.8094 0.6377 0.7441 0.067 Uiso calc R 1
H H15A 0.8119 0.5099 0.8134 0.067 Uiso calc R 1
O O18 0.59151(19) 1.3187(5) 0.99121(18) 0.0494(8) Uani d . 1
S S25 0.89610(6) 0.1188(2) 0.89299(7) 0.0501(3) Uani d . 1

loop_
_atom_site_aniso_label
_atom_site_aniso_U_11
_atom_site_aniso_U_22
_atom_site_aniso_U_33
_atom_site_aniso_U_12
_atom_site_aniso_U_13
_atom_site_aniso_U_23
C1 0.040(2) 0.031(2) 0.035(3) 0.0001(16) -0.0094(19) 0.0006(19)
C2 0.041(2) 0.026(2) 0.037(3) -0.0026(16) -0.0080(18) 0.0028(17)
C6 0.062(3) 0.043(3) 0.035(3) 0.009(2) -0.002(2) 0.005(2)
C5 0.073(3) 0.048(3) 0.042(3) 0.005(2) -0.002(3) 0.012(2)
C4 0.064(3) 0.046(3) 0.051(3) 0.003(2) -0.017(3) 0.017(2)
C3 0.051(3) 0.034(2) 0.048(3) 0.0044(19) -0.010(2) 0.0090(19)
C7 0.045(2) 0.027(2) 0.037(2) 0.0026(17) -0.0046(19) -0.0016(19)
C8 0.039(2) 0.026(2) 0.040(2) -0.0014(17) -0.0006(19) 0.0022(18)
C9 0.043(2) 0.0253(18) 0.023(2) 0.0011(15) -0.0059(16) 0.0009(15)
C10 0.043(2) 0.0260(19) 0.025(2) -0.0007(15) -0.0066(18) 0.0021(16)
C11 0.047(2) 0.034(2) 0.034(3) 0.0086(17) -0.0055(19) 0.0048(18)
C12 0.058(3) 0.037(2) 0.034(3) 0.003(2) -0.011(2) 0.0067(19)
C13 0.060(3) 0.046(3) 0.022(2) -0.006(2) -0.003(2) 0.0017(19)
C14 0.044(2) 0.037(2) 0.033(2) -0.0019(19) -0.0015(18) -0.0013(19)
C17 0.044(2) 0.026(2) 0.037(2) -0.0014(17) 0.0009(19) 0.0009(17)
C19 0.041(2) 0.030(2) 0.034(2) -0.0050(17) -0.0029(19) -0.0029(18)
C20 0.055(3) 0.040(3) 0.039(3) 0.002(2) 0.003(2) -0.001(2)
C21 0.060(3) 0.055(3) 0.041(3) -0.002(2) 0.010(2) -0.006(2)
C22 0.067(3) 0.062(3) 0.031(3) -0.016(3) -0.001(2) 0.001(2)
C23 0.072(4) 0.048(3) 0.043(3) -0.004(3) -0.012(3) 0.012(2)
C24 0.061(3) 0.041(3) 0.038(3) 0.010(2) -0.004(2) -0.002(2)
C26 0.068(3) 0.038(2) 0.057(4) 0.009(2) 0.006(3) -0.008(2)
N16 0.053(2) 0.0267(19) 0.027(2) 0.0074(15) -0.0002(16) 0.0023(15)
N15 0.064(2) 0.064(3) 0.038(2) 0.017(2) 0.011(2) -0.0014(19)
O18 0.082(2) 0.0245(16) 0.0421(19) 0.0049(14) 0.0121(16) 0.0037(14)
S25 0.0609(7) 0.0505(7) 0.0387(6) 0.0106(5) 0.0040(6) 0.0082(6)

loop_
_atom_type_symbol
_atom_type_description
_atom_type_scat_dispersion_real
_atom_type_scat_dispersion_imag
_atom_type_scat_source
C C 0.0033 0.0016 'International Tables Vol C Tables 4.2.6.8 and 6.1.1.4'
H H 0.0000 0.0000 'International Tables Vol C Tables 4.2.6.8 and 6.1.1.4'
N N 0.0061 0.0033 'International Tables Vol C Tables 4.2.6.8 and 6.1.1.4'
O O 0.0106 0.0060 'International Tables Vol C Tables 4.2.6.8 and 6.1.1.4'
S S 0.1246 0.1234 'International Tables Vol C Tables 4.2.6.8 and 6.1.1.4'

loop_
_geom_angle_atom_site_label_1
_geom_angle_atom_site_label_2
_geom_angle_atom_site_label_3
_geom_angle
C6 C1 C2 119.0(4)
C6 C1 C7 120.6(4)
C2 C1 C7 120.3(4)
C3 C2 C1 118.5(4)
C3 C2 S25 124.9(4)
C1 C2 S25 116.6(3)
C5 C6 C1 120.8(5)
C5 C6 H6 119.6
C1 C6 H6 119.6
C4 C5 C6 120.0(5)
C4 C5 H5 120.0
C6 C5 H5 120.0
C5 C4 C3 120.6(4)
C5 C4 H4 119.7
C3 C4 H4 119.7
C4 C3 C2 121.0(4)
C4 C3 H3 119.5
C2 C3 H3 119.5
C8 C7 C1 177.9(5)
C7 C8 C9 177.4(5)
C10 C9 C14 119.3(4)
C10 C9 C8 121.3(4)
C14 C9 C8 119.4(4)
C11 C10 N16 122.1(4)
C11 C10 C9 120.5(4)
N16 C10 C9 117.4(3)
C10 C11 C12 119.6(4)
C10 C11 H11 120.2
C12 C11 H11 120.2
C11 C12 C13 120.3(4)
C11 C12 H12 119.8
C13 C12 H12 119.8
C14 C13 C12 121.2(4)
C14 C13 H13 119.4
C12 C13 H13 119.4
C13 C14 N15 121.7(4)
C13 C14 C9 119.1(4)
N15 C14 C9 119.2(4)
O18 C17 N16 124.0(4)
O18 C17 C19 120.1(4)
N16 C17 C19 115.9(3)
C20 C19 C24 118.9(4)
C20 C19 C17 117.1(4)
C24 C19 C17 124.0(4)
C21 C20 C19 120.4(5)
C21 C20 H20 119.8
C19 C20 H20 119.8
C22 C21 C20 120.7(5)
C22 C21 H21 119.6
C20 C21 H21 119.6
C23 C22 C21 118.9(5)
C23 C22 H22 120.6
C21 C22 H22 120.6
C22 C23 C24 122.1(5)
C22 C23 H23 118.9
C24 C23 H23 118.9
C23 C24 C19 118.9(5)
C23 C24 H24 120.5
C19 C24 H24 120.5
S25 C26 H26A 109.5
S25 C26 H26B 109.5
H26A C26 H26B 109.5
S25 C26 H26C 109.5
H26A C26 H26C 109.5
H26B C26 H26C 109.5
C17 N16 C10 126.2(4)
C17 N16 H16 128.(3)
C10 N16 H16 105.(3)
C14 N15 H15B 120.0
C14 N15 H15A 120.0
H15B N15 H15A 120.0
C2 S25 C26 103.4(2)

loop_
_geom_bond_atom_site_label_1
_geom_bond_atom_site_label_2
_geom_bond_distance
C1 C6 1.391(6)
C1 C2 1.413(6)
C1 C7 1.445(6)
C2 C3 1.391(6)
C2 S25 1.758(5)
C6 C5 1.386(7)
C6 H6 0.93
C5 C4 1.355(7)
C5 H5 0.93
C4 C3 1.380(8)
C4 H4 0.93
C3 H3 0.93
C7 C8 1.185(6)
C8 C9 1.432(6)
C9 C10 1.413(5)
C9 C14 1.419(6)
C10 C11 1.388(6)
C10 N16 1.407(5)
C11 C12 1.390(7)
C11 H11 0.93
C12 C13 1.396(7)
C12 H12 0.93
C13 C14 1.378(6)
C13 H13 0.93
C14 N15 1.379(6)
C17 O18 1.217(5)
C17 N16 1.360(5)
C17 C19 1.512(6)
C19 C20 1.388(6)
C19 C24 1.393(6)
C20 C21 1.381(7)
C20 H20 0.93
C21 C22 1.365(7)
C21 H21 0.93
C22 C23 1.365(8)
C22 H22 0.93
C23 C24 1.382(8)
C23 H23 0.93
C24 H24 0.93
C26 S25 1.793(5)
C26 H26A 0.96
C26 H26B 0.96
C26 H26C 0.96
N16 H16 0.93(5)
N15 H15B 0.86
N15 H15A 0.86

loop_
_geom_torsion_atom_site_label_1
_geom_torsion_atom_site_label_2
_geom_torsion_atom_site_label_3
_geom_torsion_atom_site_label_4
_geom_torsion
C6 C1 C2 C3 -0.1(6)
C7 C1 C2 C3 -178.4(4)
C6 C1 C2 S25 179.7(3)
C7 C1 C2 S25 1.3(5)
C2 C1 C6 C5 0.1(7)
C7 C1 C6 C5 178.5(4)
C1 C6 C5 C4 -0.2(8)
C6 C5 C4 C3 0.3(8)
C5 C4 C3 C2 -0.3(8)
C1 C2 C3 C4 0.2(7)
S25 C2 C3 C4 -179.6(4)
C14 C9 C10 C11 -0.9(6)
C8 C9 C10 C11 178.4(4)
C14 C9 C10 N16 178.4(3)
C8 C9 C10 N16 -2.3(5)
N16 C10 C11 C12 179.9(4)
C9 C10 C11 C12 -0.8(6)
C10 C11 C12 C13 2.1(7)
C11 C12 C13 C14 -1.7(7)
C12 C13 C14 N15 -178.8(4)
C12 C13 C14 C9 0.0(7)
C10 C9 C14 C13 1.3(6)
C8 C9 C14 C13 -178.0(4)
C10 C9 C14 N15 -179.8(4)
C8 C9 C14 N15 0.8(6)
O18 C17 C19 C20 27.0(6)
N16 C17 C19 C20 -153.3(4)
O18 C17 C19 C24 -150.4(4)
N16 C17 C19 C24 29.3(6)
C24 C19 C20 C21 -0.2(7)
C17 C19 C20 C21 -177.7(4)
C19 C20 C21 C22 0.7(7)
C20 C21 C22 C23 -0.9(7)
C21 C22 C23 C24 0.6(8)
C22 C23 C24 C19 -0.2(8)
C20 C19 C24 C23 -0.1(7)
C17 C19 C24 C23 177.3(4)
O18 C17 N16 C10 2.5(7)
C19 C17 N16 C10 -177.3(4)
C11 C10 N16 C17 -32.8(6)
C9 C10 N16 C17 147.9(4)
C3 C2 S25 C26 4.4(4)
C1 C2 S25 C26 -175.3(3)
